data_7210340
loop_
_publ_author_name
'Bia\/lo\'nska, Agata'
'Ciunik, Zbigniew'

_publ_section_title
;
 Spontaneous racemic resolution -- towards control of molecular
 recognition nature
;
_journal_issue 33
_journal_name_full CrystEngComm
_journal_page_first 6448
_journal_paper_doi 10.1039/c3ce40778k
_journal_volume 15
_journal_year 2013
_chemical_absolute_configuration unk
_chemical_formula_moiety 'C11 H10 N4 O8'
_chemical_formula_sum 'C11 H10 N4 O8'
_chemical_formula_weight 326.23
_chemical_name_systematic
;
N-(3,5-dinitrobenzoyl)asparagine
;
_space_group_crystal_system orthorhombic
_space_group_IT_number 19
_space_group_name_Hall 'P 2ac 2ab'
_space_group_name_H-M_alt 'P 21 21 21'
_symmetry_space_group_name_Hall 'P 2ac 2ab'
_symmetry_space_group_name_H-M 'P 21 21 21'
_atom_sites_solution_hydrogens geom
_audit_creation_method SHELXL-2013
_cell_angle_alpha 90
_cell_angle_beta 90
_cell_angle_gamma 90
_cell_formula_units_Z 4
_cell_length_a 6.381(2)
_cell_length_b 9.276(2)
_cell_length_c 22.660(3)
_cell_measurement_reflns_used 758
_cell_measurement_temperature 100(2)
_cell_measurement_theta_max 77.3158
_cell_measurement_theta_min 1.9480
_cell_volume 1341.2(5)
_computing_cell_refinement
;
CrysAlisPro, Agilent Technologies,
Version 1.171.36.21t (release 14-08-2012 CrysAlis171 .NET)
(compiled Aug 14 2012,18:12:40)
;
_computing_data_collection
;
CrysAlisPro, Agilent Technologies,
Version 1.171.36.21t (release 14-08-2012 CrysAlis171 .NET)
(compiled Aug 14 2012,18:12:40)
;
_computing_data_reduction
;
CrysAlisPro, Agilent Technologies,
Version 1.171.36.21t (release 14-08-2012 CrysAlis171 .NET)
(compiled Aug 14 2012,18:12:40)
;
_computing_structure_refinement 'SHELXL-2013 (Sheldrick, 2013)'
_computing_structure_solution
;
SHELXL-97 (Sheldrick, G. M. (2008). <i>Acta Cryst.</i> <b>A64</b>, 112-122.)
;
_diffrn_ambient_temperature 100(2)
_diffrn_measured_fraction_theta_full 0.999
_diffrn_measured_fraction_theta_max 0.984
_diffrn_measurement_device_type 'Xcalibur, Onyx'
_diffrn_measurement_method '\w scans'
_diffrn_radiation_type CuK\a
_diffrn_radiation_wavelength 1.54175
_diffrn_reflns_av_R_equivalents 0.0672
_diffrn_reflns_av_unetI/netI 0.1126
_diffrn_reflns_Laue_measured_fraction_full 0.999
_diffrn_reflns_Laue_measured_fraction_max 0.984
_diffrn_reflns_limit_h_max 7
_diffrn_reflns_limit_h_min -7
_diffrn_reflns_limit_k_max 11
_diffrn_reflns_limit_k_min -11
_diffrn_reflns_limit_l_max 28
_diffrn_reflns_limit_l_min -24
_diffrn_reflns_number 3963
_diffrn_reflns_point_group_measured_fraction_full 0.900
_diffrn_reflns_point_group_measured_fraction_max 0.862
_diffrn_reflns_theta_full 67.676
_diffrn_reflns_theta_max 77.507
_diffrn_reflns_theta_min 3.901
_diffrn_source 'fine-focus sealed tube'
_exptl_absorpt_coefficient_mu 1.229
_exptl_absorpt_correction_T_max 0.980
_exptl_absorpt_correction_T_min 0.867
_exptl_absorpt_correction_type analytical
_exptl_absorpt_process_details
;
CrysAlisPro, Agilent Technologies,
Version 1.171.36.21t (release 14-08-2012 CrysAlis171 .NET)
(compiled Aug 14 2012,18:12:40)
Analytical numeric absorption correction using a multifaceted crystal
model based on expressions derived by R.C. Clark & J.S. Reid.
(Clark, R. C. & Reid, J. S. (1995). Acta Cryst. A51, 887-897)
;
_exptl_crystal_colour colorless
_exptl_crystal_density_diffrn 1.616
_exptl_crystal_description needle
_exptl_crystal_F_000 672
_exptl_crystal_size_max 0.190
_exptl_crystal_size_mid 0.060
_exptl_crystal_size_min 0.020
_refine_diff_density_max 0.333
_refine_diff_density_min -0.387
_refine_diff_density_rms 0.086
_refine_ls_abs_structure_details
;
Flack x determined using 493 quotients [(I+)-(I-)]/[(I+)+(I-)]
(Parsons and Flack (2004), Acta Cryst. A60, s61).
;
_refine_ls_abs_structure_Flack 0.7(5)
_refine_ls_extinction_method none
_refine_ls_goodness_of_fit_ref 1.060
_refine_ls_hydrogen_treatment constr
_refine_ls_matrix_type full
_refine_ls_number_parameters 208
_refine_ls_number_reflns 2454
_refine_ls_number_restraints 0
_refine_ls_restrained_S_all 1.060
_refine_ls_R_factor_all 0.0919
_refine_ls_R_factor_gt 0.0683
_refine_ls_shift/su_max 0.000
_refine_ls_shift/su_mean 0.000
_refine_ls_structure_factor_coef Fsqd
_refine_ls_weighting_details
;
w=1/[\s^2^(Fo^2^)+(0.0613P)^2^+0.8926P]
where P=(Fo^2^+2Fc^2^)/3
;
_refine_ls_weighting_scheme calc
_refine_ls_wR_factor_gt 0.1646
_refine_ls_wR_factor_ref 0.1964
_reflns_Friedel_coverage 0.492
_reflns_Friedel_fraction_full 0.757
_reflns_Friedel_fraction_max 0.689
_reflns_number_gt 1844
_reflns_number_total 2454
_reflns_threshold_expression 'I > 2\s(I)'
_cod_data_source_file c3ce40778k.txt
_cod_data_source_block dnbn(chiral)
_cod_database_code 7210340
_shelx_space_group_comment
;
The symmetry employed for this shelxl refinement is uniquely defined
by the following loop, which should always be used as a source of
symmetry information in preference to the above space-group names.
They are only intended as comments.
;
_shelx_estimated_absorpt_t_min 0.800
_shelx_estimated_absorpt_t_max 0.976

loop_
_space_group_symop_operation_xyz
'x, y, z'
'-x+1/2, -y, z+1/2'
'-x, y+1/2, -z+1/2'
'x+1/2, -y+1/2, -z'

loop_
_atom_site_label
_atom_site_type_symbol
_atom_site_fract_x
_atom_site_fract_y
_atom_site_fract_z
_atom_site_U_iso_or_equiv
_atom_site_adp_type
_atom_site_occupancy
_atom_site_site_symmetry_order
_atom_site_calc_flag
_atom_site_refinement_flags_posn
_atom_site_refinement_flags_adp
O1 O 0.6267(7) 0.6482(5) 0.2586(2) 0.0295(11) Uani 1 1 d . .
H1C H 0.7171 0.7065 0.2711 0.044 Uiso 1 1 calc R U
O2 O 0.4162(7) 0.7653(5) 0.3212(2) 0.0286(10) Uani 1 1 d . .
O3 O 0.0819(7) 0.3232(4) 0.2068(2) 0.0257(10) Uani 1 1 d . .
O4 O 0.1220(8) 0.3197(5) 0.3446(2) 0.0266(10) Uani 1 1 d . .
O5 O -0.5646(9) 0.1489(5) 0.4187(2) 0.0338(11) Uani 1 1 d . .
O6 O -0.7480(9) 0.2897(6) 0.4756(2) 0.0397(13) Uani 1 1 d . .
O7 O -0.6258(12) 0.8050(7) 0.4613(3) 0.059(2) Uani 1 1 d . .
O8 O -0.3141(10) 0.8783(6) 0.4380(3) 0.0425(14) Uani 1 1 d . .
N1 N -0.0934(9) 0.4993(6) 0.1596(3) 0.0267(12) Uani 1 1 d . .
H1A H -0.1894 0.4383 0.1473 0.032 Uiso 1 1 calc R U
H1B H -0.1021 0.5911 0.1501 0.032 Uiso 1 1 calc R U
N2 N 0.1199(9) 0.5550(6) 0.3151(2) 0.0230(11) Uani 1 1 d . .
H2A H 0.0580 0.6392 0.3191 0.028 Uiso 1 1 calc R U
N3 N -0.6000(9) 0.2651(7) 0.4422(3) 0.0292(12) Uani 1 1 d . .
N4 N -0.4434(12) 0.7837(7) 0.4449(3) 0.0383(16) Uani 1 1 d . .
C1 C 0.4499(10) 0.6658(7) 0.2885(3) 0.0264(13) Uani 1 1 d . .
C2 C 0.2954(10) 0.5456(7) 0.2753(3) 0.0223(13) Uani 1 1 d . .
H2B H 0.3665 0.4504 0.2807 0.027 Uiso 1 1 calc R U
C3 C 0.2246(10) 0.5609(7) 0.2111(3) 0.0254(13) Uani 1 1 d . .
H3A H 0.1659 0.6586 0.2054 0.031 Uiso 1 1 calc R U
H3B H 0.3487 0.5518 0.1852 0.031 Uiso 1 1 calc R U
C4 C 0.0652(10) 0.4528(7) 0.1926(3) 0.0227(12) Uani 1 1 d . .
C5 C 0.0436(10) 0.4421(7) 0.3469(3) 0.0237(12) Uani 1 1 d . .
C6 C -0.1449(11) 0.4723(7) 0.3837(3) 0.0234(13) Uani 1 1 d . .
C7 C -0.2746(11) 0.3600(7) 0.3982(3) 0.0241(13) Uani 1 1 d . .
H7A H -0.2372 0.2644 0.3875 0.029 Uiso 1 1 calc R U
C8 C -0.4600(11) 0.3851(7) 0.4284(3) 0.0255(13) Uani 1 1 d . .
C9 C -0.5205(12) 0.5243(8) 0.4446(3) 0.0295(15) Uani 1 1 d . .
H9A H -0.6487 0.5416 0.4647 0.035 Uiso 1 1 calc R U
C10 C -0.3875(13) 0.6350(7) 0.4303(3) 0.0289(15) Uani 1 1 d . .
C11 C -0.2005(12) 0.6128(7) 0.4002(3) 0.0276(14) Uani 1 1 d . .
H11A H -0.1116 0.6918 0.3909 0.033 Uiso 1 1 calc R U

loop_
_atom_site_aniso_label
_atom_site_aniso_U_11
_atom_site_aniso_U_22
_atom_site_aniso_U_33
_atom_site_aniso_U_23
_atom_site_aniso_U_13
_atom_site_aniso_U_12
O1 0.018(2) 0.029(2) 0.042(3) -0.004(2) 0.006(2) -0.006(2)
O2 0.025(2) 0.021(2) 0.039(2) -0.008(2) -0.002(2) 0.003(2)
O3 0.025(2) 0.0143(19) 0.038(2) -0.0011(18) -0.002(2) 0.0018(18)
O4 0.034(3) 0.0149(19) 0.031(2) -0.0003(18) -0.002(2) 0.0038(19)
O5 0.034(3) 0.019(2) 0.048(3) 0.004(2) -0.003(2) -0.001(2)
O6 0.032(3) 0.048(3) 0.040(3) 0.005(3) 0.013(2) -0.002(3)
O7 0.070(4) 0.034(3) 0.075(4) 0.010(3) 0.037(4) 0.022(3)
O8 0.058(4) 0.023(2) 0.047(3) -0.007(2) -0.005(3) 0.004(3)
N1 0.016(3) 0.020(2) 0.044(3) 0.000(2) -0.007(2) 0.003(2)
N2 0.021(3) 0.016(2) 0.031(2) 0.003(2) 0.001(2) 0.003(2)
N3 0.027(3) 0.032(3) 0.029(3) 0.004(2) -0.002(2) -0.002(3)
N4 0.059(4) 0.024(3) 0.032(3) -0.001(2) 0.000(3) 0.013(3)
C1 0.023(3) 0.024(3) 0.033(3) 0.001(3) 0.002(3) -0.001(3)
C2 0.023(3) 0.017(3) 0.028(3) 0.000(2) 0.005(3) -0.001(2)
C3 0.023(3) 0.021(3) 0.032(3) -0.001(2) 0.005(3) -0.003(3)
C4 0.020(3) 0.014(3) 0.033(3) 0.005(2) 0.001(3) 0.003(3)
C5 0.020(3) 0.018(3) 0.033(3) -0.001(3) -0.004(3) -0.001(3)
C6 0.025(3) 0.018(3) 0.027(3) -0.005(2) 0.004(3) 0.004(2)
C7 0.026(3) 0.019(3) 0.027(3) 0.002(2) -0.002(3) 0.005(3)
C8 0.028(3) 0.019(3) 0.029(3) 0.007(3) 0.002(3) -0.002(3)
C9 0.033(4) 0.030(3) 0.025(3) 0.009(3) 0.000(3) 0.008(3)
C10 0.046(4) 0.014(3) 0.026(3) -0.003(2) -0.002(3) 0.009(3)
C11 0.034(4) 0.019(3) 0.030(3) -0.002(3) 0.004(3) 0.001(3)

loop_
_atom_type_symbol
_atom_type_description
_atom_type_scat_dispersion_real
_atom_type_scat_dispersion_imag
_atom_type_scat_source
C C 0.0181 0.0091 'International Tables Vol C Tables 4.2.6.8 and 6.1.1.4'
H H 0.0000 0.0000 'International Tables Vol C Tables 4.2.6.8 and 6.1.1.4'
N N 0.0311 0.0180 'International Tables Vol C Tables 4.2.6.8 and 6.1.1.4'
O O 0.0492 0.0322 'International Tables Vol C Tables 4.2.6.8 and 6.1.1.4'

loop_
_geom_angle_atom_site_label_1
_geom_angle_atom_site_label_2
_geom_angle_atom_site_label_3
_geom_angle
C1 O1 H1C 109.5
C4 N1 H1A 120.0
C4 N1 H1B 120.0
H1A N1 H1B 120.0
C5 N2 C2 124.3(5)
C5 N2 H2A 117.9
C2 N2 H2A 117.9
O5 N3 O6 125.0(6)
O5 N3 C8 117.6(6)
O6 N3 C8 117.4(6)
O8 N4 O7 124.2(7)
O8 N4 C10 119.2(7)
O7 N4 C10 116.6(7)
O2 C1 O1 124.1(6)
O2 C1 C2 124.6(6)
O1 C1 C2 111.2(5)
N2 C2 C1 109.8(5)
N2 C2 C3 111.1(5)
C1 C2 C3 108.1(5)
N2 C2 H2B 109.3
C1 C2 H2B 109.3
C3 C2 H2B 109.3
C4 C3 C2 114.1(6)
C4 C3 H3A 108.7
C2 C3 H3A 108.7
C4 C3 H3B 108.7
C2 C3 H3B 108.7
H3A C3 H3B 107.6
O3 C4 N1 121.5(6)
O3 C4 C3 121.1(6)
N1 C4 C3 117.4(6)
O4 C5 N2 122.5(6)
O4 C5 C6 121.4(6)
N2 C5 C6 116.1(6)
C7 C6 C11 119.3(6)
C7 C6 C5 118.6(6)
C11 C6 C5 121.9(6)
C6 C7 C8 120.4(6)
C6 C7 H7A 119.8
C8 C7 H7A 119.8
C7 C8 C9 121.4(6)
C7 C8 N3 120.0(6)
C9 C8 N3 118.6(6)
C10 C9 C8 117.3(6)
C10 C9 H9A 121.3
C8 C9 H9A 121.3
C9 C10 C11 122.4(6)
C9 C10 N4 120.2(7)
C11 C10 N4 117.4(7)
C10 C11 C6 119.1(6)
C10 C11 H11A 120.5
C6 C11 H11A 120.5

loop_
_geom_bond_atom_site_label_1
_geom_bond_atom_site_label_2
_geom_bond_distance
O1 C1 1.326(8)
O1 H1C 0.8400
O2 C1 1.203(8)
O3 C4 1.249(7)
O4 C5 1.242(8)
O5 N3 1.224(8)
O6 N3 1.232(8)
O7 N4 1.238(10)
O8 N4 1.214(9)
N1 C4 1.330(9)
N1 H1A 0.8800
N1 H1B 0.8800
N2 C5 1.361(8)
N2 C2 1.440(8)
N2 H2A 0.8800
N3 C8 1.461(9)
N4 C10 1.462(8)
C1 C2 1.518(9)
C2 C3 1.530(9)
C2 H2B 1.0000
C3 C4 1.489(9)
C3 H3A 0.9900
C3 H3B 0.9900
C5 C6 1.490(9)
C6 C7 1.370(9)
C6 C11 1.402(8)
C7 C8 1.386(9)
C7 H7A 0.9500
C8 C9 1.398(9)
C9 C10 1.371(11)
C9 H9A 0.9500
C10 C11 1.390(11)
C11 H11A 0.9500

loop_
_geom_hbond_atom_site_label_D
_geom_hbond_atom_site_label_H
_geom_hbond_atom_site_label_A
_geom_hbond_distance_DH
_geom_hbond_distance_HA
_geom_hbond_distance_DA
_geom_hbond_angle_DHA
_geom_hbond_site_symmetry_A
N1 H1A O2 0.88 2.28 3.024(7) 142.8 3_545
N1 H1B O4 0.88 2.13 2.979(7) 162.6 3
N2 H2A O3 0.88 2.01 2.845(7) 157.1 3
O1 H1C O3 0.84 1.75 2.590(6) 175.9 3_655

loop_
_geom_torsion_atom_site_label_1
_geom_torsion_atom_site_label_2
_geom_torsion_atom_site_label_3
_geom_torsion_atom_site_label_4
_geom_torsion
C5 N2 C2 C1 -130.3(6)
C5 N2 C2 C3 110.2(7)
O2 C1 C2 N2 -9.9(9)
O1 C1 C2 N2 171.0(5)
O2 C1 C2 C3 111.4(7)
O1 C1 C2 C3 -67.7(7)
N2 C2 C3 C4 -57.3(7)
C1 C2 C3 C4 -177.7(5)
C2 C3 C4 O3 -43.2(9)
C2 C3 C4 N1 137.9(6)
C2 N2 C5 O4 0.7(10)
C2 N2 C5 C6 -177.5(6)
O4 C5 C6 C7 -22.8(10)
N2 C5 C6 C7 155.4(6)
O4 C5 C6 C11 161.8(7)
N2 C5 C6 C11 -20.0(9)
C11 C6 C7 C8 0.6(10)
C5 C6 C7 C8 -174.9(6)
C6 C7 C8 C9 0.3(10)
C6 C7 C8 N3 178.3(6)
O5 N3 C8 C7 -11.1(9)
O6 N3 C8 C7 170.6(6)
O5 N3 C8 C9 167.0(7)
O6 N3 C8 C9 -11.2(9)
C7 C8 C9 C10 -1.0(10)
N3 C8 C9 C10 -179.1(6)
C8 C9 C10 C11 0.9(10)
C8 C9 C10 N4 178.7(6)
O8 N4 C10 C9 171.7(7)
O7 N4 C10 C9 -11.3(11)
O8 N4 C10 C11 -10.4(10)
O7 N4 C10 C11 166.6(7)
C9 C10 C11 C6 0.0(10)
N4 C10 C11 C6 -177.9(6)
C7 C6 C11 C10 -0.8(10)
C5 C6 C11 C10 174.6(6)
